data_7119442
loop_
_publ_author_name
Tetsuya
Hasegawa
Kei
Ohkubo
Ichiro
Hisaki
Mikiji
Miyata
Norimitsu
Tohnai
Shunichi
Fukuzumi

_publ_section_title
;
 Photoinduced electron transfer in porous organic salt crystals
 impregnated with fullerenes
;
_journal_name_full Chem.Commun.
_journal_page_first 7928
_journal_volume 52
_journal_year 2016
_chemical_formula_moiety 'C15, C20 H13 3 S, C19 H18 N, C6 H14'
_chemical_formula_sum 'C60 H45 N O3 S'
_chemical_formula_weight 860.03
_chemical_name_systematic SPA/TPMA/C60
_space_group_crystal_system tetragonal
_space_group_IT_number 130
_space_group_name_Hall '-P 4a 2ac'
_space_group_name_H-M_alt 'P 4/n c c'
_symmetry_space_group_name_Hall '-P 4a 2ac'
_symmetry_space_group_name_H-M 'P 4/n c c :2'
_atom_sites_solution_hydrogens geom
_atom_sites_solution_primary direct
_atom_sites_solution_secondary difmap
_audit_update_record
;
2016-04-28 deposited with the CCDC.
2016-05-09 downloaded from the CCDC.
;
_cell_angle_alpha 90.0000
_cell_angle_beta 90.0000
_cell_angle_gamma 90.0000
_cell_formula_units_Z 16
_cell_length_a 26.77470(10)
_cell_length_b 26.77470(10)
_cell_length_c 24.07250(10)
_cell_measurement_reflns_used 147404
_cell_measurement_temperature 153
_cell_measurement_theta_max 32.230
_cell_measurement_theta_min 1.904
_cell_volume 17257.20(12)
_computing_cell_refinement HKL2000
_computing_data_collection DENZO
_computing_data_reduction HKL2000
_computing_molecular_graphics 'CrystalStructure 4.2'
_computing_publication_material 'CrystalStructure 4.2 (Rigaku, 2015)'
_computing_structure_refinement 'SHELXL Version 2014/7 (Sheldrick, 2008)'
_computing_structure_solution 'SHELXT Version 2014/5 (Sheldrick, 2014)'
_diffrn_ambient_temperature 153
_diffrn_measured_fraction_theta_full 0.996
_diffrn_measured_fraction_theta_max 0.996
_diffrn_measurement.details ' 1.00 degrees, 4.7 sec, detector distance 55.00 mm'

_diffrn_measurement_device_type 'BL38B1 at SPring-8'
_diffrn_measurement.method '\w scans'

_diffrn_radiation_type synchrotron
_diffrn_radiation_wavelength 0.80000
_diffrn_reflns_av_R_equivalents 0.0230
_diffrn_reflns_Laue_measured_fraction_full 0.996
_diffrn_reflns_Laue_measured_fraction_max 0.996
_diffrn_reflns_limit_h_max 35
_diffrn_reflns_limit_h_min 0
_diffrn_reflns_limit_k_max 25
_diffrn_reflns_limit_k_min -24
_diffrn_reflns_limit_l_max 31
_diffrn_reflns_limit_l_min 0
_diffrn_reflns_number 147404
_diffrn_reflns_point_group_measured_fraction_full 0.996
_diffrn_reflns_point_group_measured_fraction_max 0.996
_diffrn_reflns_theta_full 28.685
_diffrn_reflns_theta_max 32.230
_diffrn_reflns_theta_min 1.904
_diffrn_standards_interval_count .
_diffrn_standards_number 0
_exptl_absorpt_coefficient_mu 0.000
_exptl_absorpt_correction_type none
_exptl_crystal_colour brown
_exptl_crystal_density_diffrn 1.324
_exptl_crystal_density_method 'not measured'
_exptl_crystal_description needle
_exptl_crystal_F_000 7456.00
_exptl_crystal_size_max 0.15
_exptl_crystal_size_mid 0.03
_exptl_crystal_size_min 0.03
_refine_diff_density_max 1.09
_refine_diff_density_min -0.57
_refine_ls_extinction_method none
_refine_ls_goodness_of_fit_ref 1.580
_refine_ls_hydrogen_treatment constr
_refine_ls_number_parameters 993
_refine_ls_number_reflns 10678
_refine_ls_number_restraints 1483
_refine_ls_R_factor_all 0.1327
_refine_ls_R_factor_gt 0.1138
_refine_ls_shift/su_max 0.000
_refine_ls_structure_factor_coef Fsqd
_refine_ls_weighting_details 'w = 1/[\s^2^(Fo^2^)+(0.2000P)^2^] where P=(Fo^2^+2Fc^2^)/3'
_refine_ls_weighting_scheme calc
_refine_ls_wR_factor_gt 0.3480
_refine_ls_wR_factor_ref 0.3735
_reflns_Friedel_coverage 0.000
_reflns_Friedel_fraction_full .
_reflns_Friedel_fraction_max .
_reflns_number_gt 7809
_reflns_number_total 10678
_reflns_threshold_expression F^2^>2.0\s(F^2^)
_cod_data_source_file c6cc02377k2.cif
_cod_data_source_block C60_1
_cod_original_formula_sum 'C60 H45 N1 O3 S'
_cod_database_code 7119442

loop_
_space_group_symop_id
_space_group_symop_operation_xyz
1 +X,+Y,+Z
2 1/2-X,+Y,1/2+Z
3 +X,1/2-Y,1/2+Z
4 1/2-X,1/2-Y,+Z
5 +Y,+X,1/2+Z
6 1/2-Y,+X,+Z
7 +Y,1/2-X,+Z
8 1/2-Y,1/2-X,1/2+Z
9 -X,-Y,-Z
10 -1/2+X,-Y,-1/2-Z
11 -X,-1/2+Y,-1/2-Z
12 -1/2+X,-1/2+Y,-Z
13 -Y,-X,-1/2-Z
14 -1/2+Y,-X,-Z
15 -Y,-1/2+X,-Z
16 -1/2+Y,-1/2+X,-1/2-Z

loop_
_atom_site_label
_atom_site_type_symbol
_atom_site_fract_x
_atom_site_fract_y
_atom_site_fract_z
_atom_site_U_iso_or_equiv
_atom_site_adp_type
_atom_site_occupancy
_atom_site_site_symmetry_order
_atom_site_calc_flag
_atom_site_refinement_flags_posn
_atom_site_refinement_flags_adp
_atom_site_refinement_flags_occupancy
_atom_site_disorder_assembly
_atom_site_disorder_group
S1 S 0.75118(2) 0.35084(2) 0.33159(2) 0.0395(3) Uani 1 1 d . . . . .
O2 O 0.77442(8) 0.31752(8) 0.37169(7) 0.0480(5) Uani 1 1 d . . . . .
O3 O 0.78509(8) 0.36588(8) 0.28742(7) 0.0487(5) Uani 1 1 d . . . . .
O5 O 0.70457(9) 0.33155(8) 0.30978(9) 0.0559(6) Uani 1 1 d . . . . .
N59 N 0.65265(8) 0.24436(8) 0.32317(9) 0.0373(5) Uani 1 1 d . . . . .
H59A H 0.6731 0.2234 0.3407 0.045 Uiso 1 1 calc R U . . .
H59B H 0.6659 0.2748 0.3230 0.045 Uiso 1 1 calc R U . . .
H59C H 0.6482 0.2340 0.2884 0.045 Uiso 1 1 calc R U . . .
C1 C 0.7366(7) 0.7246(7) 0.1866(10) 0.087(3) Uani 0.25 1 d D U P A -1
C2 C 0.7411(7) 0.7769(7) 0.1866(10) 0.087(3) Uani 0.25 1 d D U P A -1
C3 C 0.7011(7) 0.8067(8) 0.2085(12) 0.080(3) Uani 0.25 1 d D U P A -1
C4 C 0.6590(7) 0.7855(6) 0.2298(7) 0.069(3) Uani 0.25 1 d D U P A -1
C5 C 0.6538(7) 0.7321(6) 0.2307(7) 0.067(3) Uani 0.25 1 d D U P A -1
C6 C 0.6917(8) 0.7026(8) 0.2092(12) 0.083(3) Uani 0.25 1 d D U P A -1
C7 C 0.7058(7) 0.6590(10) 0.2404(10) 0.094(4) Uani 0.25 1 d D U P A -1
C8 C 0.7593(7) 0.6528(10) 0.2329(11) 0.096(4) Uani 0.25 1 d D U P A -1
C9 C 0.7778(7) 0.6962(8) 0.2007(9) 0.094(3) Uani 0.25 1 d D U P A -1
C10 C 0.8221(8) 0.7183(7) 0.2166(9) 0.101(4) Uani 0.25 1 d D U P A -1
C11 C 0.8287(7) 0.7715(7) 0.2155(9) 0.099(4) Uani 0.25 1 d D U P A -1
C12 C 0.7874(6) 0.8001(7) 0.2011(10) 0.093(3) Uani 0.25 1 d D U P A -1
C13 C 0.7761(7) 0.8450(9) 0.2335(10) 0.092(4) Uani 0.25 1 d D U P A -1
C14 C 0.7227(7) 0.8490(9) 0.2380(9) 0.086(4) Uani 0.25 1 d D U P A -1
C15 C 0.7022(7) 0.8670(9) 0.2870(7) 0.080(3) Uani 0.25 1 d D U P A -1
C16 C 0.6576(7) 0.8436(7) 0.3090(7) 0.074(3) Uani 0.25 1 d D U P A -1
C17 C 0.6376(9) 0.8036(7) 0.2819(7) 0.073(3) Uani 0.25 1 d D U P A -1
C18 C 0.6191(7) 0.7614(6) 0.3122(6) 0.075(3) Uani 0.25 1 d D U P A -1
C19 C 0.6293(8) 0.7170(6) 0.2821(7) 0.074(3) Uani 0.25 1 d D U P A -1
C20 C 0.6441(8) 0.6745(7) 0.3108(7) 0.082(3) Uani 0.25 1 d D U P A -1
C21 C 0.6828(8) 0.6432(9) 0.2883(8) 0.091(4) Uani 0.25 1 d D U P A -1
C22 C 0.7130(8) 0.6239(13) 0.3331(8) 0.096(4) Uani 0.25 1 d D U P A -1
C23 C 0.7648(7) 0.6197(13) 0.3258(9) 0.102(4) Uani 0.25 1 d D U P A -1
C24 C 0.7890(8) 0.6353(13) 0.2752(9) 0.103(4) Uani 0.25 1 d D U P A -1
C25 C 0.8365(10) 0.6584(10) 0.2893(9) 0.104(4) Uani 0.25 1 d D U P A -1
C26 C 0.8539(9) 0.6987(7) 0.2608(9) 0.101(4) Uani 0.25 1 d D U P A -1
C27 C 0.8764(8) 0.7404(7) 0.2900(7) 0.095(3) Uani 0.25 1 d D U P A -1
C28 C 0.8599(10) 0.7855(7) 0.2620(9) 0.096(4) Uani 0.25 1 d D U P A -1
C29 C 0.8499(9) 0.8279(8) 0.2924(8) 0.087(3) Uani 0.25 1 d D U P A -1
C30 C 0.8075(8) 0.8583(12) 0.2772(9) 0.086(4) Uani 0.25 1 d D U P A -1
C31 C 0.7863(7) 0.8765(10) 0.3286(8) 0.080(3) Uani 0.25 1 d D U P A -1
C32 C 0.7343(6) 0.8801(9) 0.3329(7) 0.077(3) Uani 0.25 1 d D U P A -1
C33 C 0.7088(6) 0.8658(8) 0.3844(7) 0.072(3) Uani 0.25 1 d D U P A -1
C34 C 0.6620(7) 0.8426(7) 0.3686(7) 0.076(3) Uani 0.25 1 d D U P A -1
C35 C 0.6453(8) 0.8014(6) 0.3982(7) 0.080(3) Uani 0.25 1 d D U P A -1
C36 C 0.6226(8) 0.7603(6) 0.3697(6) 0.087(3) Uani 0.25 1 d D U P A -1
C37 C 0.6380(9) 0.7158(6) 0.4007(8) 0.090(3) Uani 0.25 1 d D U P A -1
C38 C 0.6492(9) 0.6744(8) 0.3708(7) 0.088(3) Uani 0.25 1 d D U P A -1
C39 C 0.6917(9) 0.6426(12) 0.3845(9) 0.093(4) Uani 0.25 1 d D U P A -1
C40 C 0.7257(7) 0.6556(10) 0.4243(10) 0.099(4) Uani 0.25 1 d D U P A -1
C41 C 0.7800(7) 0.6516(11) 0.4192(10) 0.101(4) Uani 0.25 1 d D U P A -1
C42 C 0.7996(8) 0.6323(10) 0.3707(8) 0.103(4) Uani 0.25 1 d D U P A -1
C43 C 0.8433(8) 0.6587(9) 0.3481(8) 0.101(4) Uani 0.25 1 d D U P A -1
C44 C 0.8638(11) 0.6973(8) 0.3780(8) 0.098(4) Uani 0.25 1 d D U P A -1
C45 C 0.8801(9) 0.7396(7) 0.3465(7) 0.091(3) Uani 0.25 1 d D U P A -1
C46 C 0.8698(11) 0.7842(7) 0.3790(8) 0.086(3) Uani 0.25 1 d D U P A -1
C47 C 0.8550(8) 0.8267(7) 0.3519(8) 0.083(3) Uani 0.25 1 d D U P A -1
C48 C 0.8158(7) 0.8581(8) 0.3747(7) 0.080(3) Uani 0.25 1 d D U P A -1
C49 C 0.7913(6) 0.8430(8) 0.4227(8) 0.078(3) Uani 0.25 1 d D U P A -1
C50 C 0.7372(6) 0.8476(8) 0.4272(9) 0.075(3) Uani 0.25 1 d D U P A -1
C51 C 0.7191(6) 0.8045(7) 0.4594(8) 0.076(3) Uani 0.25 1 d D U P A -1
C52 C 0.6743(6) 0.7834(6) 0.4450(8) 0.085(3) Uani 0.25 1 d D U P A -1
C53 C 0.6722(7) 0.7288(6) 0.4457(8) 0.092(3) Uani 0.25 1 d D U P A -1
C54 C 0.7131(6) 0.7003(7) 0.4587(10) 0.092(3) Uani 0.25 1 d D U P A -1
C55 C 0.7600(7) 0.7216(7) 0.4741(10) 0.092(3) Uani 0.25 1 d D U P A -1
C56 C 0.8004(8) 0.6922(9) 0.4514(13) 0.096(4) Uani 0.25 1 d D U P A -1
C57 C 0.8425(11) 0.7151(8) 0.4297(11) 0.094(4) Uani 0.25 1 d D U P A -1
C58 C 0.8452(11) 0.7700(7) 0.4302(11) 0.086(3) Uani 0.25 1 d D U P A -1
C59 C 0.8065(7) 0.7975(7) 0.4520(10) 0.078(3) Uani 0.25 1 d D U P A -1
C60 C 0.7618(6) 0.7750(7) 0.4739(9) 0.082(3) Uani 0.25 1 d D U P A -1
C61 C 0.67893(17) 0.53064(14) 0.45905(16) 0.0704(10) Uani 1 1 d . . . . .
C62 C 0.63357(18) 0.55116(16) 0.4432(2) 0.0823(12) Uani 1 1 d . . . . .
C63 C 0.60598(18) 0.53626(18) 0.3953(2) 0.0844(12) Uani 1 1 d . . . . .
H63 H 0.6181 0.5101 0.3739 0.101 Uiso 1 1 calc R U . . .
C64 C 0.5633(2) 0.5583(2) 0.3800(3) 0.116(2) Uani 1 1 d . . . . .
H64 H 0.5464 0.5467 0.3489 0.139 Uiso 1 1 calc R U . . .
C65 C 0.5433(3) 0.5994(3) 0.4105(4) 0.133(3) Uani 1 1 d . . . . .
H65 H 0.5143 0.6154 0.3987 0.160 Uiso 1 1 calc R U . . .
C66 C 0.5670(2) 0.6141(2) 0.4559(3) 0.1094(18) Uani 1 1 d . . . . .
H66 H 0.5534 0.6400 0.4766 0.131 Uiso 1 1 calc R U . . .
C67 C 0.6120(2) 0.59224(18) 0.4742(2) 0.0921(14) Uani 1 1 d . . . . .
C68 C 0.6383(2) 0.61028(19) 0.5193(2) 0.0939(15) Uani 1 1 d . . . . .
H68 H 0.6243 0.6357 0.5404 0.113 Uiso 1 1 calc R U . . .
C69 C 0.6850(2) 0.59190(17) 0.53432(19) 0.0853(13) Uani 1 1 d . . . . .
C70 C 0.7135(3) 0.6128(2) 0.5785(2) 0.1019(17) Uani 1 1 d . . . . .
H70 H 0.7005 0.6397 0.5983 0.122 Uiso 1 1 calc R U . . .
C71 C 0.7581(3) 0.5949(2) 0.59227(19) 0.0989(17) Uani 1 1 d . . . . .
H71 H 0.7767 0.6104 0.6199 0.119 Uiso 1 1 calc R U . . .
C72 C 0.7767(2) 0.55324(17) 0.56553(17) 0.0870(13) Uani 1 1 d . . . . .
H72 H 0.8061 0.5388 0.5784 0.104 Uiso 1 1 calc R U . . .
C73 C 0.75344(17) 0.53288(14) 0.52120(14) 0.0680(10) Uani 1 1 d . . . . .
H73 H 0.7686 0.5069 0.5019 0.082 Uiso 1 1 calc R U . . .
C74 C 0.70587(19) 0.55079(14) 0.50363(15) 0.0746(11) Uani 1 1 d . . . . .
C75 C 0.69963(15) 0.48528(15) 0.42738(13) 0.0642(9) Uani 1 1 d . . . . .
C76 C 0.67605(16) 0.44161(15) 0.43269(14) 0.0674(9) Uani 1 1 d . . . . .
H76 H 0.6483 0.4390 0.4558 0.081 Uiso 1 1 calc R U . . .
C77 C 0.69287(15) 0.40053(14) 0.40399(13) 0.0627(8) Uani 1 1 d . . . . .
H77 H 0.6770 0.3699 0.4081 0.075 Uiso 1 1 calc R U . . .
C78 C 0.73458(12) 0.40521(11) 0.36819(10) 0.0486(6) Uani 1 1 d . . . . .
C79 C 0.75845(15) 0.44867(13) 0.36264(14) 0.0638(8) Uani 1 1 d . . . . .
H79 H 0.7859 0.4517 0.3392 0.077 Uiso 1 1 calc R U . . .
C80 C 0.74066(17) 0.49046(14) 0.39386(16) 0.0702(10) Uani 1 1 d . . . . .
H80 H 0.7569 0.5211 0.3914 0.084 Uiso 1 1 calc R U . . .
C81 C 0.60282(9) 0.24569(10) 0.35274(9) 0.0380(5) Uani 1 1 d . . . . .
C82 C 0.58766(10) 0.19129(10) 0.36381(10) 0.0417(6) Uani 1 1 d . . . . .
C83 C 0.56098(12) 0.17871(12) 0.41119(11) 0.0511(7) Uani 1 1 d . . . . .
H83 H 0.5527 0.2034 0.4368 0.061 Uiso 1 1 calc R U . . .
C84 C 0.54636(15) 0.12923(14) 0.42088(13) 0.0637(9) Uani 1 1 d . . . . .
H84 H 0.5273 0.1216 0.4520 0.076 Uiso 1 1 calc R U . . .
C85 C 0.55998(16) 0.09187(14) 0.38472(16) 0.0699(9) Uani 1 1 d . . . . .
H85 H 0.5516 0.0588 0.3920 0.084 Uiso 1 1 calc R U . . .
C86 C 0.58628(16) 0.10423(14) 0.33741(17) 0.0732(10) Uani 1 1 d . . . . .
H86 H 0.5951 0.0794 0.3123 0.088 Uiso 1 1 calc R U . . .
C87 C 0.59979(14) 0.15345(13) 0.32697(13) 0.0582(8) Uani 1 1 d . . . . .
H87 H 0.6173 0.1611 0.2947 0.070 Uiso 1 1 calc R U . . .
C88 C 0.61065(10) 0.27393(10) 0.40774(9) 0.0390(5) Uani 1 1 d . . . . .
C89 C 0.58109(12) 0.31364(12) 0.42337(10) 0.0498(7) Uani 1 1 d . . . . .
H89 H 0.5569 0.3258 0.3992 0.060 Uiso 1 1 calc R U . . .
C90 C 0.58748(13) 0.33581(13) 0.47558(11) 0.0568(8) Uani 1 1 d . . . . .
H90 H 0.5671 0.3623 0.4861 0.068 Uiso 1 1 calc R U . . .
C91 C 0.62351(13) 0.31873(12) 0.51138(10) 0.0530(7) Uani 1 1 d . . . . .
H91 H 0.6275 0.3335 0.5460 0.064 Uiso 1 1 calc R U . . .
C92 C 0.65347(12) 0.27984(12) 0.49580(10) 0.0502(7) Uani 1 1 d . . . . .
H92 H 0.6780 0.2684 0.5200 0.060 Uiso 1 1 calc R U . . .
C93 C 0.64762(11) 0.25721(11) 0.44421(10) 0.0442(6) Uani 1 1 d . . . . .
H93 H 0.6684 0.2309 0.4340 0.053 Uiso 1 1 calc R U . . .
C94 C 0.56576(10) 0.27266(11) 0.31428(9) 0.0429(6) Uani 1 1 d . . . . .
C95 C 0.51702(13) 0.25664(15) 0.31045(14) 0.0635(9) Uani 1 1 d . . . . .
H95 H 0.5066 0.2286 0.3300 0.076 Uiso 1 1 calc R U . . .
C96 C 0.48333(14) 0.28288(19) 0.27688(18) 0.0798(12) Uani 1 1 d . . . . .
H96 H 0.4502 0.2726 0.2754 0.096 Uiso 1 1 calc R U . . .
C97 C 0.49772(15) 0.32263(18) 0.24672(15) 0.0734(11) Uani 1 1 d . . . . .
H97 H 0.4750 0.3390 0.2238 0.088 Uiso 1 1 calc R U . . .
C98 C 0.54672(14) 0.33902(15) 0.25004(13) 0.0629(8) Uani 1 1 d . . . . .
H98 H 0.5570 0.3666 0.2296 0.075 Uiso 1 1 calc R U . . .
C99 C 0.58036(12) 0.31411(12) 0.28394(11) 0.0523(7) Uani 1 1 d . . . . .
H99 H 0.6131 0.3254 0.2863 0.063 Uiso 1 1 calc R U . . .
C100 C 0.6413(7) 0.9755(5) 0.2646(6) 0.250(7) Uani 1 1 d D U . . .
H10A H 0.6174 0.9640 0.2915 0.300 Uiso 1 1 calc R U . . .
H10B H 0.6399 1.0113 0.2623 0.300 Uiso 1 1 calc R U . . .
H10C H 0.6742 0.9654 0.2757 0.300 Uiso 1 1 calc R U . . .
C101 C 0.6290(6) 0.9528(5) 0.2073(5) 0.224(5) Uani 1 1 d D U . . .
H10D H 0.6460 0.9211 0.2031 0.268 Uiso 1 1 calc R U . . .
H10E H 0.6405 0.9750 0.1781 0.268 Uiso 1 1 calc R U . . .
C102 C 0.5715(6) 0.9451(6) 0.2024(6) 0.261(7) Uani 1 1 d D U . . .
H10F H 0.5606 0.9216 0.2306 0.313 Uiso 1 1 calc R U . . .
H10G H 0.5546 0.9766 0.2091 0.313 Uiso 1 1 calc R U . . .
C103 C 0.5581(7) 0.9269(6) 0.1497(7) 0.290(9) Uani 1 1 d D U . . .
H10H H 0.5677 0.8921 0.1471 0.348 Uiso 1 1 calc R U . . .
H10I H 0.5766 0.9452 0.1217 0.348 Uiso 1 1 calc R U . . .
C104 C 0.5003(8) 0.9317(7) 0.1371(10) 0.346(11) Uani 1 1 d D U . . .
H10J H 0.4894 0.9025 0.1166 0.415 Uiso 1 1 calc R U . . .
H10K H 0.4821 0.9325 0.1719 0.415 Uiso 1 1 calc R U . . .
C105 C 0.4879(13) 0.9785(13) 0.1037(17) 0.60(3) Uani 1 1 d D U . . .
H10L H 0.4525 0.9798 0.0970 0.719 Uiso 1 1 calc R U . . .
H10M H 0.4980 1.0075 0.1241 0.719 Uiso 1 1 calc R U . . .
H10N H 0.5052 0.9775 0.0688 0.719 Uiso 1 1 calc R U . . .

loop_
_atom_site_aniso_label
_atom_site_aniso_U_11
_atom_site_aniso_U_22
_atom_site_aniso_U_33
_atom_site_aniso_U_23
_atom_site_aniso_U_13
_atom_site_aniso_U_12
S1 0.0532(4) 0.0454(4) 0.0198(4) -0.00058(19) -0.0011(2) 0.0031(2)
O2 0.0666(12) 0.0542(11) 0.0232(8) 0.0020(7) -0.0009(7) 0.0152(9)
O3 0.0551(11) 0.0700(13) 0.0210(8) -0.0011(7) 0.0036(7) 0.0057(9)
O5 0.0653(13) 0.0569(12) 0.0456(11) 0.0048(9) -0.0103(9) -0.0114(10)
N59 0.0434(11) 0.0498(11) 0.0187(8) 0.0011(7) -0.0002(7) 0.0019(8)
C1 0.092(6) 0.094(5) 0.076(5) -0.004(5) 0.000(5) 0.003(5)
C2 0.094(6) 0.093(5) 0.074(5) 0.000(5) 0.000(5) 0.001(5)
C3 0.086(5) 0.084(5) 0.071(5) 0.011(5) -0.015(5) 0.001(5)
C4 0.064(5) 0.079(5) 0.065(5) 0.007(5) -0.032(4) 0.013(5)
C5 0.061(5) 0.079(5) 0.063(5) -0.004(5) -0.035(4) -0.006(5)
C6 0.085(5) 0.088(5) 0.076(5) -0.012(5) -0.017(5) 0.001(5)
C7 0.097(6) 0.091(6) 0.095(6) -0.010(5) -0.004(5) -0.006(5)
C8 0.098(6) 0.094(6) 0.098(6) -0.009(5) 0.000(5) 0.005(5)
C9 0.097(6) 0.096(6) 0.088(6) -0.005(5) 0.003(5) 0.005(5)
C10 0.099(6) 0.109(6) 0.095(6) -0.002(5) 0.000(5) 0.000(5)
C11 0.096(6) 0.108(6) 0.093(6) 0.002(5) 0.006(5) 0.000(5)
C12 0.097(6) 0.095(6) 0.087(6) 0.002(5) 0.004(5) -0.003(5)
C13 0.094(6) 0.089(6) 0.094(6) 0.007(5) -0.001(5) -0.007(5)
C14 0.094(6) 0.082(6) 0.083(6) 0.007(5) -0.002(5) 0.007(5)
C15 0.087(5) 0.068(5) 0.086(5) 0.008(5) -0.002(5) 0.014(5)
C16 0.073(5) 0.072(5) 0.077(5) -0.001(5) -0.009(5) 0.018(5)
C17 0.062(5) 0.080(5) 0.077(5) 0.000(5) -0.018(5) 0.018(5)
C18 0.062(5) 0.082(5) 0.079(5) -0.002(5) -0.011(5) 0.005(5)
C19 0.063(5) 0.083(5) 0.078(5) -0.004(5) -0.023(5) -0.012(5)
C20 0.077(5) 0.083(5) 0.087(6) 0.003(5) -0.007(5) -0.017(5)
C21 0.091(6) 0.084(6) 0.098(6) -0.004(5) 0.001(5) -0.011(5)
C22 0.101(6) 0.085(6) 0.104(6) 0.001(5) 0.001(5) -0.009(5)
C23 0.109(6) 0.091(6) 0.108(6) 0.005(5) 0.002(5) 0.002(5)
C24 0.108(6) 0.097(6) 0.103(6) -0.006(5) 0.000(5) 0.010(5)
C25 0.104(6) 0.103(6) 0.104(6) -0.004(5) 0.002(5) 0.007(5)
C26 0.098(6) 0.109(6) 0.095(6) -0.001(5) 0.004(5) 0.011(5)
C27 0.089(6) 0.104(6) 0.093(6) -0.002(5) 0.006(5) 0.008(5)
C28 0.090(6) 0.106(6) 0.091(6) 0.001(5) 0.008(5) -0.010(5)
C29 0.083(6) 0.086(6) 0.092(6) 0.009(5) 0.003(5) -0.016(5)
C30 0.090(6) 0.076(6) 0.092(6) 0.008(5) -0.001(5) -0.017(5)
C31 0.087(5) 0.060(5) 0.094(5) 0.000(5) -0.003(5) -0.015(5)
C32 0.091(5) 0.051(5) 0.088(5) -0.008(5) -0.005(5) 0.006(5)
C33 0.082(5) 0.056(5) 0.078(5) -0.023(5) -0.002(5) 0.017(5)
C34 0.078(5) 0.072(5) 0.080(5) -0.010(5) 0.002(5) 0.021(5)
C35 0.074(5) 0.090(5) 0.075(5) -0.007(5) 0.002(5) 0.013(5)
C36 0.080(5) 0.093(5) 0.087(5) -0.004(5) -0.002(5) -0.001(5)
C37 0.086(6) 0.097(5) 0.086(6) 0.000(5) 0.002(5) -0.009(5)
C38 0.087(6) 0.086(6) 0.091(6) 0.011(5) 0.001(5) -0.011(5)
C39 0.097(6) 0.085(6) 0.097(6) 0.012(5) 0.002(5) -0.010(5)
C40 0.101(6) 0.094(6) 0.101(6) 0.015(5) -0.004(5) -0.004(5)
C41 0.106(6) 0.096(6) 0.101(6) 0.010(5) -0.002(5) 0.004(5)
C42 0.105(6) 0.097(6) 0.107(6) 0.008(5) 0.001(5) 0.005(5)
C43 0.102(6) 0.098(6) 0.103(6) 0.000(5) -0.004(5) 0.012(5)
C44 0.092(6) 0.100(6) 0.101(6) 0.003(5) -0.011(5) 0.008(5)
C45 0.082(6) 0.097(5) 0.093(6) -0.003(5) -0.004(5) 0.002(5)
C46 0.077(6) 0.091(6) 0.092(6) -0.004(5) -0.012(5) -0.003(5)
C47 0.076(5) 0.080(5) 0.092(6) -0.005(5) -0.003(5) -0.017(5)
C48 0.079(5) 0.068(5) 0.092(5) -0.016(5) -0.008(5) -0.014(5)
C49 0.080(5) 0.075(5) 0.079(5) -0.028(5) -0.010(5) -0.012(5)
C50 0.083(5) 0.068(5) 0.075(5) -0.026(5) -0.006(5) 0.007(5)
C51 0.083(5) 0.080(5) 0.064(5) -0.016(5) -0.002(5) 0.005(5)
C52 0.082(5) 0.095(5) 0.077(5) -0.007(5) 0.002(5) 0.002(5)
C53 0.091(6) 0.100(5) 0.085(6) 0.002(5) 0.003(5) 0.002(5)
C54 0.098(6) 0.092(6) 0.087(6) 0.007(5) -0.003(5) -0.002(5)
C55 0.098(6) 0.096(5) 0.083(5) 0.008(5) -0.007(5) 0.002(5)
C56 0.099(6) 0.096(6) 0.093(6) 0.011(5) -0.012(5) -0.001(5)
C57 0.093(6) 0.096(6) 0.094(6) 0.002(5) -0.017(5) 0.006(5)
C58 0.081(6) 0.093(6) 0.085(6) -0.005(5) -0.019(5) -0.003(5)
C59 0.080(5) 0.083(5) 0.072(5) -0.021(5) -0.023(5) -0.002(5)
C60 0.088(6) 0.091(5) 0.068(5) -0.014(5) -0.011(5) 0.001(5)
C61 0.093(3) 0.0608(19) 0.0570(18) -0.0002(15) 0.0179(18) -0.0019(18)
C62 0.086(3) 0.068(2) 0.093(3) 0.001(2) 0.029(2) 0.006(2)
C63 0.082(3) 0.077(3) 0.095(3) -0.006(2) 0.005(2) 0.007(2)
C64 0.099(4) 0.101(4) 0.148(6) 0.016(4) 0.002(4) 0.006(3)
C65 0.088(4) 0.105(5) 0.208(9) -0.012(5) 0.012(5) 0.010(3)
C66 0.086(3) 0.094(4) 0.149(5) -0.003(4) 0.021(4) 0.015(3)
C67 0.099(3) 0.073(3) 0.104(3) -0.009(2) 0.034(3) -0.002(2)
C68 0.117(4) 0.078(3) 0.087(3) -0.007(2) 0.030(3) 0.006(3)
C69 0.114(4) 0.073(2) 0.069(2) -0.0084(19) 0.030(2) -0.007(2)
C70 0.152(5) 0.089(3) 0.065(3) -0.023(2) 0.014(3) 0.001(3)
C71 0.151(5) 0.088(3) 0.057(2) -0.022(2) -0.001(3) -0.019(3)
C72 0.125(4) 0.075(3) 0.061(2) 0.0035(19) 0.000(2) -0.018(3)
C73 0.100(3) 0.0590(19) 0.0445(16) -0.0020(14) 0.0062(16) -0.0070(18)
C74 0.113(3) 0.0582(19) 0.0525(18) -0.0039(15) 0.019(2) -0.003(2)
C75 0.078(2) 0.073(2) 0.0416(14) -0.0045(14) 0.0036(14) 0.0048(18)
C76 0.082(2) 0.071(2) 0.0492(16) -0.0038(15) 0.0157(16) 0.0060(18)
C77 0.078(2) 0.0676(19) 0.0421(15) -0.0005(14) 0.0132(14) 0.0095(16)
C78 0.0683(18) 0.0524(15) 0.0252(11) -0.0038(10) -0.0054(11) 0.0104(13)
C79 0.080(2) 0.0566(18) 0.0548(17) -0.0031(14) 0.0059(15) -0.0029(16)
C80 0.094(3) 0.0542(18) 0.062(2) 0.0015(15) 0.0070(18) -0.0073(17)
C81 0.0436(12) 0.0499(13) 0.0205(10) -0.0018(8) -0.0005(8) -0.0006(10)
C82 0.0446(13) 0.0525(14) 0.0279(10) -0.0012(9) 0.0007(9) -0.0036(11)
C83 0.0600(17) 0.0623(17) 0.0309(12) -0.0037(11) 0.0068(11) -0.0101(13)
C84 0.078(2) 0.069(2) 0.0442(16) -0.0007(13) 0.0071(14) -0.0241(17)
C85 0.084(3) 0.0575(19) 0.068(2) 0.0006(16) 0.0089(18) -0.0160(18)
C86 0.089(3) 0.0570(19) 0.073(2) -0.0169(16) 0.0237(19) -0.0129(18)
C87 0.071(2) 0.0578(17) 0.0458(15) -0.0075(12) 0.0134(13) -0.0075(14)
C88 0.0478(13) 0.0473(13) 0.0217(9) -0.0016(9) 0.0024(8) -0.0029(10)
C89 0.0561(16) 0.0626(17) 0.0307(12) -0.0064(11) 0.0017(10) 0.0073(13)
C90 0.0694(19) 0.0617(18) 0.0394(14) -0.0142(12) 0.0080(13) 0.0058(15)
C91 0.0718(19) 0.0624(17) 0.0247(10) -0.0101(10) 0.0044(11) -0.0078(14)
C92 0.0653(18) 0.0593(17) 0.0259(11) -0.0023(10) -0.0040(10) -0.0060(13)
C93 0.0572(15) 0.0508(14) 0.0245(11) -0.0019(9) -0.0043(10) 0.0005(11)
C94 0.0449(13) 0.0597(15) 0.0242(10) -0.0050(10) -0.0017(9) 0.0054(11)
C95 0.0507(17) 0.084(2) 0.0553(17) 0.0101(15) -0.0113(14) -0.0027(15)
C96 0.0503(18) 0.111(3) 0.078(2) 0.017(2) -0.0194(17) 0.0017(19)
C97 0.066(2) 0.102(3) 0.0521(17) 0.0032(18) -0.0186(15) 0.025(2)
C98 0.065(2) 0.077(2) 0.0461(16) 0.0134(14) -0.0004(13) 0.0154(16)
C99 0.0505(15) 0.0682(18) 0.0383(13) 0.0051(12) -0.0012(11) 0.0128(13)
C100 0.34(2) 0.178(11) 0.230(11) -0.023(10) -0.007(13) 0.061(12)
C101 0.310(14) 0.151(9) 0.209(10) 0.062(7) -0.066(12) -0.008(10)
C102 0.338(14) 0.218(12) 0.228(11) 0.095(10) -0.023(14) -0.129(13)
C103 0.40(2) 0.234(14) 0.235(12) 0.063(12) 0.008(17) -0.161(16)
C104 0.40(2) 0.257(18) 0.38(2) 0.077(16) 0.04(2) -0.15(2)
C105 0.67(6) 0.61(5) 0.52(4) 0.35(4) 0.07(5) 0.00(4)

loop_
_atom_type_symbol
_atom_type_description
_atom_type_scat_dispersion_real
_atom_type_scat_dispersion_imag
_atom_type_scat_source
C C 0.0000 0.0000
;
International Tables for Crystallography
(Vol. C, Tables 4.2.6.8 and 6.1.1.4)
;
H H 0.0000 0.0000
;
International Tables for Crystallography
(Vol. C, Table 6.1.1.4)
;
N N 0.0000 0.0000
;
International Tables for Crystallography
(Vol. C, Tables 4.2.6.8 and 6.1.1.4)
;
O O 0.0000 0.0000
;
International Tables for Crystallography
(Vol. C, Tables 4.2.6.8 and 6.1.1.4)
;
S S 0.0000 0.0000
;
International Tables for Crystallography
(Vol. C, Tables 4.2.6.8 and 6.1.1.4)
;

loop_
_geom_angle_atom_site_label_1
_geom_angle_atom_site_label_2
_geom_angle_atom_site_label_3
_geom_angle
_geom_angle_site_symmetry_1
_geom_angle_site_symmetry_3
O5 S1 O2 112.98(13) . .
O5 S1 O3 111.79(12) . .
O2 S1 O3 112.82(12) . .
O5 S1 C78 105.02(15) . .
O2 S1 C78 106.47(11) . .
O3 S1 C78 107.14(14) . .
C81 N59 H59A 109.5 . .
C81 N59 H59B 109.5 . .
H59A N59 H59B 109.5 . .
C81 N59 H59C 109.5 . .
H59A N59 H59C 109.5 . .
H59B N59 H59C 109.5 . .
C9 C1 C2 119(2) . .
C9 C1 C6 110.3(15) . .
C2 C1 C6 119(2) . .
C1 C2 C12 121(2) . .
C1 C2 C3 119.2(19) . .
C12 C2 C3 108.4(14) . .
C4 C3 C2 121.5(17) . .
C4 C3 C14 118.0(17) . .
C2 C3 C14 108.3(15) . .
C3 C4 C5 120.1(15) . .
C3 C4 C17 120.6(16) . .
C5 C4 C17 106.2(13) . .
C6 C5 C4 119.4(15) . .
C6 C5 C19 119.3(15) . .
C4 C5 C19 109.4(13) . .
C5 C6 C7 117.4(18) . .
C5 C6 C1 121.1(17) . .
C7 C6 C1 108.0(16) . .
C21 C7 C6 124.7(17) . .
C21 C7 C8 120.7(17) . .
C6 C7 C8 106.6(14) . .
C24 C8 C7 121.0(19) . .
C24 C8 C9 117.5(18) . .
C7 C8 C9 107.8(15) . .
C10 C9 C1 121.2(17) . .
C10 C9 C8 118.6(16) . .
C1 C9 C8 107.0(14) . .
C9 C10 C11 121.9(17) . .
C9 C10 C26 123.3(16) . .
C11 C10 C26 107.3(14) . .
C12 C11 C10 116.9(16) . .
C12 C11 C28 120.6(16) . .
C10 C11 C28 108.4(15) . .
C11 C12 C2 120.8(15) . .
C11 C12 C13 119.0(16) . .
C2 C12 C13 108.0(13) . .
C30 C13 C14 121.7(17) . .
C30 C13 C12 119.1(17) . .
C14 C13 C12 107.8(14) . .
C15 C14 C13 118.8(16) . .
C15 C14 C3 121.9(17) . .
C13 C14 C3 107.6(14) . .
C14 C15 C32 120.0(15) . .
C14 C15 C16 119.0(15) . .
C32 C15 C16 108.5(13) . .
C17 C16 C34 119.7(14) . .
C17 C16 C15 119.2(15) . .
C34 C16 C15 107.7(13) . .
C16 C17 C18 120.7(14) . .
C16 C17 C4 121.2(15) . .
C18 C17 C4 108.1(13) . .
C36 C18 C19 118.6(14) . .
C36 C18 C17 120.1(14) . .
C19 C18 C17 109.5(13) . .
C20 C19 C18 119.2(14) . .
C20 C19 C5 121.4(15) . .
C18 C19 C5 106.8(13) . .
C19 C20 C21 119.6(15) . .
C19 C20 C38 121.6(15) . .
C21 C20 C38 108.0(14) . .
C7 C21 C20 117.5(17) . .
C7 C21 C22 119.2(17) . .
C20 C21 C22 109.2(15) . .
C23 C22 C21 119.2(19) . .
C23 C22 C39 121(2) . .
C21 C22 C39 107.1(15) . .
C22 C23 C24 122(2) . .
C22 C23 C42 121.3(19) . .
C24 C23 C42 105.6(15) . .
C8 C24 C23 117.8(19) . .
C8 C24 C25 122.2(19) . .
C23 C24 C25 108.6(16) . .
C26 C25 C43 116.9(18) . .
C26 C25 C24 121.2(19) . .
C43 C25 C24 110.2(15) . .
C25 C26 C27 120.6(17) . .
C25 C26 C10 117.0(17) . .
C27 C26 C10 108.6(14) . .
C45 C27 C26 120.0(16) . .
C45 C27 C28 119.8(16) . .
C26 C27 C28 106.8(13) . .
C29 C28 C11 121.0(17) . .
C29 C28 C27 119.9(16) . .
C11 C28 C27 108.6(14) . .
C28 C29 C47 119.5(16) . .
C28 C29 C30 118.8(17) . .
C47 C29 C30 109.8(14) . .
C13 C30 C29 121.5(18) . .
C13 C30 C31 119.6(18) . .
C29 C30 C31 106.5(14) . .
C32 C31 C30 118.6(17) . .
C32 C31 C48 120.6(16) . .
C30 C31 C48 109.0(14) . .
C31 C32 C15 121.2(15) . .
C31 C32 C33 120.6(15) . .
C15 C32 C33 107.8(13) . .
C50 C33 C34 121.6(16) . .
C50 C33 C32 118.0(15) . .
C34 C33 C32 107.1(12) . .
C35 C34 C16 120.0(15) . .
C35 C34 C33 119.1(15) . .
C16 C34 C33 108.9(13) . .
C34 C35 C36 120.1(15) . .
C34 C35 C52 119.3(15) . .
C36 C35 C52 110.2(13) . .
C18 C36 C35 119.5(15) . .
C18 C36 C37 123.0(15) . .
C35 C36 C37 105.1(12) . .
C38 C37 C53 116.8(16) . .
C38 C37 C36 117.1(16) . .
C53 C37 C36 111.1(14) . .
C37 C38 C20 120.5(16) . .
C37 C38 C39 122.0(17) . .
C20 C38 C39 107.3(14) . .
C40 C39 C22 115.2(19) . .
C40 C39 C38 122(2) . .
C22 C39 C38 108.4(15) . .
C39 C40 C41 125.8(18) . .
C39 C40 C54 116.4(16) . .
C41 C40 C54 109.2(14) . .
C42 C41 C56 126.2(18) . .
C42 C41 C40 118.4(17) . .
C56 C41 C40 106.1(15) . .
C41 C42 C23 117.8(18) . .
C41 C42 C43 115.9(18) . .
C23 C42 C43 110.2(15) . .
C44 C43 C25 125.1(18) . .
C44 C43 C42 118.9(17) . .
C25 C43 C42 105.2(14) . .
C43 C44 C45 116.0(17) . .
C43 C44 C57 122.8(18) . .
C45 C44 C57 108.3(15) . .
C27 C45 C44 121.3(16) . .
C27 C45 C46 120.7(16) . .
C44 C45 C46 107.9(14) . .
C47 C46 C58 119.5(17) . .
C47 C46 C45 118.7(16) . .
C58 C46 C45 109.1(15) . .
C46 C47 C29 121.3(16) . .
C46 C47 C48 120.7(16) . .
C29 C47 C48 107.1(13) . .
C49 C48 C31 118.7(15) . .
C49 C48 C47 119.2(16) . .
C31 C48 C47 107.6(14) . .
C48 C49 C50 120.4(15) . .
C48 C49 C59 120.8(16) . .
C50 C49 C59 108.0(13) . .
C33 C50 C49 121.7(16) . .
C33 C50 C51 119.4(15) . .
C49 C50 C51 107.6(13) . .
C52 C51 C60 122.2(14) . .
C52 C51 C50 118.6(14) . .
C60 C51 C50 107.2(13) . .
C51 C52 C35 121.9(14) . .
C51 C52 C53 116.3(15) . .
C35 C52 C53 108.7(13) . .
C54 C53 C37 122.5(15) . .
C54 C53 C52 121.9(16) . .
C37 C53 C52 104.6(13) . .
C53 C54 C55 122.6(15) . .
C53 C54 C40 120.0(16) . .
C55 C54 C40 105.4(13) . .
C54 C55 C60 115.4(17) . .
C54 C55 C56 110.0(14) . .
C60 C55 C56 121(2) . .
C57 C56 C41 116.1(19) . .
C57 C56 C55 120.7(19) . .
C41 C56 C55 109.2(16) . .
C56 C57 C44 119.8(19) . .
C56 C57 C58 118.7(19) . .
C44 C57 C58 108.5(15) . .
C59 C58 C46 121.7(19) . .
C59 C58 C57 120.0(18) . .
C46 C58 C57 106.2(15) . .
C58 C59 C60 122.8(17) . .
C58 C59 C49 118.1(17) . .
C60 C59 C49 107.1(14) . .
C55 C60 C51 121.5(17) . .
C55 C60 C59 116.6(18) . .
C51 C60 C59 110.1(13) . .
C62 C61 C74 120.6(4) . .
C62 C61 C75 119.5(4) . .
C74 C61 C75 119.9(4) . .
C61 C62 C63 124.5(4) . .
C61 C62 C67 120.5(5) . .
C63 C62 C67 115.0(5) . .
C64 C63 C62 122.8(5) . .
C64 C63 H63 118.6 . .
C62 C63 H63 118.6 . .
C63 C64 C65 121.3(7) . .
C63 C64 H64 119.3 . .
C65 C64 H64 119.3 . .
C66 C65 C64 118.2(7) . .
C66 C65 H65 120.9 . .
C64 C65 H65 120.9 . .
C65 C66 C67 123.0(6) . .
C65 C66 H66 118.5 . .
C67 C66 H66 118.5 . .
C68 C67 C66 122.4(5) . .
C68 C67 C62 117.8(5) . .
C66 C67 C62 119.6(6) . .
C67 C68 C69 122.7(5) . .
C67 C68 H68 118.7 . .
C69 C68 H68 118.7 . .
C68 C69 C70 122.5(5) . .
C68 C69 C74 119.0(5) . .
C70 C69 C74 118.5(5) . .
C71 C70 C69 121.7(5) . .
C71 C70 H70 119.1 . .
C69 C70 H70 119.1 . .
C70 C71 C72 120.0(5) . .
C70 C71 H71 120.0 . .
C72 C71 H71 120.0 . .
C73 C72 C71 121.8(6) . .
C73 C72 H72 119.1 . .
C71 C72 H72 119.1 . .
C72 C73 C74 120.7(4) . .
C72 C73 H73 119.6 . .
C74 C73 H73 119.6 . .
C61 C74 C73 123.9(3) . .
C61 C74 C69 119.2(5) . .
C73 C74 C69 116.9(4) . .
C76 C75 C80 121.6(3) . .
C76 C75 C61 118.3(3) . .
C80 C75 C61 120.1(4) . .
C75 C76 C77 119.9(4) . .
C75 C76 H76 120.1 . .
C77 C76 H76 120.1 . .
C76 C77 C78 119.6(4) . .
C76 C77 H77 120.2 . .
C78 C77 H77 120.2 . .
C79 C78 C77 121.0(3) . .
C79 C78 S1 123.4(3) . .
C77 C78 S1 115.5(3) . .
C78 C79 C80 118.1(3) . .
C78 C79 H79 121.0 . .
C80 C79 H79 121.0 . .
C75 C80 C79 119.8(4) . .
C75 C80 H80 120.1 . .
C79 C80 H80 120.1 . .
N59 C81 C82 107.0(2) . .
N59 C81 C94 107.27(18) . .
C82 C81 C94 112.3(2) . .
N59 C81 C88 107.2(2) . .
C82 C81 C88 110.66(19) . .
C94 C81 C88 112.0(2) . .
C87 C82 C83 118.0(3) . .
C87 C82 C81 121.4(2) . .
C83 C82 C81 120.6(2) . .
C82 C83 C84 120.7(3) . .
C82 C83 H83 119.7 . .
C84 C83 H83 119.7 . .
C85 C84 C83 120.6(3) . .
C85 C84 H84 119.7 . .
C83 C84 H84 119.7 . .
C84 C85 C86 118.9(3) . .
C84 C85 H85 120.5 . .
C86 C85 H85 120.5 . .
C85 C86 C87 120.6(3) . .
C85 C86 H86 119.7 . .
C87 C86 H86 119.7 . .
C82 C87 C86 121.1(3) . .
C82 C87 H87 119.4 . .
C86 C87 H87 119.4 . .
C89 C88 C93 118.9(2) . .
C89 C88 C81 122.4(2) . .
C93 C88 C81 118.7(2) . .
C88 C89 C90 120.1(3) . .
C88 C89 H89 119.9 . .
C90 C89 H89 119.9 . .
C91 C90 C89 120.6(3) . .
C91 C90 H90 119.7 . .
C89 C90 H90 119.7 . .
C92 C91 C90 119.6(2) . .
C92 C91 H91 120.2 . .
C90 C91 H91 120.2 . .
C91 C92 C93 120.7(3) . .
C91 C92 H92 119.6 . .
C93 C92 H92 119.6 . .
C92 C93 C88 120.1(3) . .
C92 C93 H93 119.9 . .
C88 C93 H93 119.9 . .
C95 C94 C99 118.8(3) . .
C95 C94 C81 120.4(3) . .
C99 C94 C81 120.8(2) . .
C94 C95 C96 119.5(4) . .
C94 C95 H95 120.2 . .
C96 C95 H95 120.2 . .
C97 C96 C95 121.6(4) . .
C97 C96 H96 119.2 . .
C95 C96 H96 119.2 . .
C96 C97 C98 119.4(3) . .
C96 C97 H97 120.3 . .
C98 C97 H97 120.3 . .
C97 C98 C99 119.8(3) . .
C97 C98 H98 120.1 . .
C99 C98 H98 120.1 . .
C94 C99 C98 120.8(3) . .
C94 C99 H99 119.6 . .
C98 C99 H99 119.6 . .
C101 C100 H10A 109.5 . .
C101 C100 H10B 109.5 . .
H10A C100 H10B 109.5 . .
C101 C100 H10C 109.5 . .
H10A C100 H10C 109.5 . .
H10B C100 H10C 109.5 . .
C100 C101 C102 109.3(14) . .
C100 C101 H10D 109.8 . .
C102 C101 H10D 109.8 . .
C100 C101 H10E 109.8 . .
C102 C101 H10E 109.8 . .
H10D C101 H10E 108.3 . .
C103 C102 C101 111.4(15) . .
C103 C102 H10F 109.3 . .
C101 C102 H10F 109.3 . .
C103 C102 H10G 109.3 . .
C101 C102 H10G 109.3 . .
H10F C102 H10G 108.0 . .
C102 C103 C104 113.2(19) . .
C102 C103 H10H 108.9 . .
C104 C103 H10H 108.9 . .
C102 C103 H10I 108.9 . .
C104 C103 H10I 108.9 . .
H10H C103 H10I 107.8 . .
C105 C104 C103 112.4(17) . .
C105 C104 H10J 109.1 . .
C103 C104 H10J 109.1 . .
C105 C104 H10K 109.1 . .
C103 C104 H10K 109.1 . .
H10J C104 H10K 107.8 . .
C104 C105 H10L 109.5 . .
C104 C105 H10M 109.5 . .
H10L C105 H10M 109.5 . .
C104 C105 H10N 109.5 . .
H10L C105 H10N 109.5 . .
H10M C105 H10N 109.5 . .

loop_
_geom_bond_atom_site_label_1
_geom_bond_atom_site_label_2
_geom_bond_distance
_geom_bond_site_symmetry_2
S1 O5 1.449(2) .
S1 O2 1.4543(19) .
S1 O3 1.4551(19) .
S1 C78 1.759(3) .
N59 C81 1.513(3) .
N59 H59A 0.8900 .
N59 H59B 0.8900 .
N59 H59C 0.8900 .
C1 C9 1.38(3) .
C1 C2 1.405(14) .
C1 C6 1.445(17) .
C2 C12 1.429(17) .
C2 C3 1.438(16) .
C3 C4 1.363(16) .
C3 C14 1.455(16) .
C4 C5 1.437(15) .
C4 C17 1.459(16) .
C5 C6 1.386(16) .
C5 C19 1.457(16) .
C6 C7 1.438(17) .
C7 C21 1.372(16) .
C7 C8 1.454(17) .
C8 C24 1.376(17) .
C8 C9 1.480(17) .
C9 C10 1.378(16) .
C10 C11 1.436(16) .
C10 C26 1.461(17) .
C11 C12 1.390(16) .
C11 C28 1.446(16) .
C12 C13 1.466(16) .
C13 C30 1.393(16) .
C13 C14 1.439(16) .
C14 C15 1.388(16) .
C15 C32 1.443(16) .
C15 C16 1.449(16) .
C16 C17 1.363(15) .
C16 C34 1.441(15) .
C17 C18 1.433(16) .
C18 C36 1.387(15) .
C18 C19 1.418(16) .
C19 C20 1.389(15) .
C20 C21 1.439(16) .
C20 C38 1.451(16) .
C21 C22 1.444(17) .
C22 C23 1.403(16) .
C22 C39 1.450(17) .
C23 C24 1.442(17) .
C23 C42 1.466(17) .
C24 C25 1.456(17) .
C25 C26 1.360(16) .
C25 C43 1.426(17) .
C26 C27 1.449(16) .
C27 C45 1.363(16) .
C27 C28 1.454(16) .
C28 C29 1.377(16) .
C29 C47 1.440(16) .
C29 C30 1.443(17) .
C30 C31 1.446(16) .
C31 C32 1.399(15) .
C31 C48 1.448(16) .
C32 C33 1.465(16) .
C33 C50 1.373(15) .
C33 C34 1.449(16) .
C34 C35 1.386(16) .
C35 C36 1.431(16) .
C35 C52 1.450(16) .
C36 C37 1.467(16) .
C37 C38 1.354(16) .
C37 C53 1.461(16) .
C38 C39 1.461(17) .
C39 C40 1.365(17) .
C40 C41 1.463(17) .
C40 C54 1.494(16) .
C41 C42 1.383(16) .
C41 C56 1.443(17) .
C42 C43 1.470(17) .
C43 C44 1.374(16) .
C44 C45 1.432(17) .
C44 C57 1.449(17) .
C45 C46 1.456(16) .
C46 C47 1.370(16) .
C46 C58 1.449(17) .
C47 C48 1.451(16) .
C48 C49 1.387(16) .
C49 C50 1.458(16) .
C49 C59 1.466(16) .
C50 C51 1.473(16) .
C51 C52 1.369(15) .
C51 C60 1.434(16) .
C52 C53 1.464(16) .
C53 C54 1.369(16) .
C54 C55 1.428(17) .
C55 C60 1.431(14) .
C55 C56 1.446(17) .
C56 C57 1.386(17) .
C57 C58 1.470(17) .
C58 C59 1.377(16) .
C59 C60 1.439(16) .
C61 C62 1.387(7) .
C61 C74 1.401(6) .
C61 C75 1.537(5) .
C62 C63 1.425(7) .
C62 C67 1.449(6) .
C63 C64 1.337(8) .
C63 H63 0.9300 .
C64 C65 1.426(10) .
C64 H64 0.9300 .
C65 C66 1.325(11) .
C65 H65 0.9300 .
C66 C67 1.409(9) .
C66 H66 0.9300 .
C67 C68 1.382(8) .
C68 C69 1.391(8) .
C68 H68 0.9300 .
C69 C70 1.423(8) .
C69 C74 1.438(6) .
C70 C71 1.328(9) .
C70 H70 0.9300 .
C71 C72 1.381(8) .
C71 H71 0.9300 .
C72 C73 1.351(6) .
C72 H72 0.9300 .
C73 C74 1.425(7) .
C73 H73 0.9300 .
C75 C76 1.335(6) .
C75 C80 1.370(6) .
C76 C77 1.375(5) .
C76 H76 0.9300 .
C77 C78 1.416(5) .
C77 H77 0.9300 .
C78 C79 1.334(5) .
C79 C80 1.430(5) .
C79 H79 0.9300 .
C80 H80 0.9300 .
C81 C82 1.535(4) .
C81 C94 1.537(3) .
C81 C88 1.539(3) .
C82 C87 1.385(4) .
C82 C83 1.387(4) .
C83 C84 1.401(5) .
C83 H83 0.9300 .
C84 C85 1.375(5) .
C84 H84 0.9300 .
C85 C86 1.379(5) .
C85 H85 0.9300 .
C86 C87 1.390(5) .
C86 H86 0.9300 .
C87 H87 0.9300 .
C88 C89 1.378(4) .
C88 C93 1.397(4) .
C89 C90 1.400(4) .
C89 H89 0.9300 .
C90 C91 1.372(5) .
C90 H90 0.9300 .
C91 C92 1.367(5) .
C91 H91 0.9300 .
C92 C93 1.391(3) .
C92 H92 0.9300 .
C93 H93 0.9300 .
C94 C95 1.377(4) .
C94 C99 1.385(4) .
C95 C96 1.400(5) .
C95 H95 0.9300 .
C96 C97 1.345(6) .
C96 H96 0.9300 .
C97 C98 1.386(6) .
C97 H97 0.9300 .
C98 C99 1.386(4) .
C98 H98 0.9300 .
C99 H99 0.9300 .
C100 C101 1.543(14) .
C100 H10A 0.9600 .
C100 H10B 0.9600 .
C100 H10C 0.9600 .
C101 C102 1.560(15) .
C101 H10D 0.9700 .
C101 H10E 0.9700 .
C102 C103 1.405(16) .
C102 H10F 0.9700 .
C102 H10G 0.9700 .
C103 C104 1.583(16) .
C103 H10H 0.9700 .
C103 H10I 0.9700 .
C104 C105 1.526(17) .
C104 H10J 0.9700 .
C104 H10K 0.9700 .
C105 H10L 0.9600 .
C105 H10M 0.9600 .
C105 H10N 0.9600 .

loop_
_geom_hbond_atom_site_label_D
_geom_hbond_atom_site_label_H
_geom_hbond_atom_site_label_A
_geom_hbond_site_symmetry_D
_geom_hbond_site_symmetry_H
_geom_hbond_site_symmetry_A
_geom_hbond_distance_DA
_geom_hbond_distance_DH
_geom_hbond_distance_HA
_geom_hbond_angle_DHA
_geom_hbond_publ_flag
N59 H59A O2 . . 4_655 2.815(3) 0.890 1.932 171.0 no
N59 H59B O5 . . . 2.736(3) 0.890 1.865 165.7 no
N59 H59C O3 . . 13_666 2.820(3) 0.890 1.932 175.5 no

loop_
_geom_torsion_atom_site_label_1
_geom_torsion_atom_site_label_2
_geom_torsion_atom_site_label_3
_geom_torsion_atom_site_label_4
_geom_torsion
_geom_torsion_site_symmetry_1
_geom_torsion_site_symmetry_2
_geom_torsion_site_symmetry_3
_geom_torsion_site_symmetry_4
C9 C1 C2 C12 0(4) . . . .
C6 C1 C2 C12 138(2) . . . .
C9 C1 C2 C3 -139(2) . . . .
C6 C1 C2 C3 0(5) . . . .
C1 C2 C3 C4 1(4) . . . .
C12 C2 C3 C4 -142(3) . . . .
C1 C2 C3 C14 142(3) . . . .
C12 C2 C3 C14 -1(3) . . . .
C2 C3 C4 C5 0(4) . . . .
C14 C3 C4 C5 -138(2) . . . .
C2 C3 C4 C17 136(2) . . . .
C14 C3 C4 C17 -2(3) . . . .
C3 C4 C5 C6 -1(4) . . . .
C17 C4 C5 C6 -142(2) . . . .
C3 C4 C5 C19 142(2) . . . .
C17 C4 C5 C19 0(2) . . . .
C4 C5 C6 C7 137(2) . . . .
C19 C5 C6 C7 -2(3) . . . .
C4 C5 C6 C1 1(4) . . . .
C19 C5 C6 C1 -138(2) . . . .
C9 C1 C6 C5 141(3) . . . .
C2 C1 C6 C5 0(4) . . . .
C9 C1 C6 C7 2(3) . . . .
C2 C1 C6 C7 -140(3) . . . .
C5 C6 C7 C21 3(4) . . . .
C1 C6 C7 C21 145(3) . . . .
C5 C6 C7 C8 -145(2) . . . .
C1 C6 C7 C8 -4(3) . . . .
C21 C7 C8 C24 -6(4) . . . .
C6 C7 C8 C24 144(3) . . . .
C21 C7 C8 C9 -145(3) . . . .
C6 C7 C8 C9 5(3) . . . .
C2 C1 C9 C10 3(4) . . . .
C6 C1 C9 C10 -139(2) . . . .
C2 C1 C9 C8 143(3) . . . .
C6 C1 C9 C8 1(3) . . . .
C24 C8 C9 C10 -3(4) . . . .
C7 C8 C9 C10 138(2) . . . .
C24 C8 C9 C1 -145(3) . . . .
C7 C8 C9 C1 -4(3) . . . .
C1 C9 C10 C11 -5(3) . . . .
C8 C9 C10 C11 -141(2) . . . .
C1 C9 C10 C26 141(2) . . . .
C8 C9 C10 C26 5(4) . . . .
C9 C10 C11 C12 4(3) . . . .
C26 C10 C11 C12 -146(2) . . . .
C9 C10 C11 C28 144(2) . . . .
C26 C10 C11 C28 -6(3) . . . .
C10 C11 C12 C2 -2(3) . . . .
C28 C11 C12 C2 -137(2) . . . .
C10 C11 C12 C13 136(2) . . . .
C28 C11 C12 C13 1(3) . . . .
C1 C2 C12 C11 0(4) . . . .
C3 C2 C12 C11 143(2) . . . .
C1 C2 C12 C13 -142(3) . . . .
C3 C2 C12 C13 1(3) . . . .
C11 C12 C13 C30 1(4) . . . .
C2 C12 C13 C30 144(3) . . . .
C11 C12 C13 C14 -143(2) . . . .
C2 C12 C13 C14 0(3) . . . .
C30 C13 C14 C15 1(4) . . . .
C12 C13 C14 C15 144(2) . . . .
C30 C13 C14 C3 -143(3) . . . .
C12 C13 C14 C3 0(3) . . . .
C4 C3 C14 C15 1(4) . . . .
C2 C3 C14 C15 -142(2) . . . .
C4 C3 C14 C13 144(2) . . . .
C2 C3 C14 C13 1(3) . . . .
C13 C14 C15 C32 -2(3) . . . .
C3 C14 C15 C32 137(2) . . . .
C13 C14 C15 C16 -139(2) . . . .
C3 C14 C15 C16 -1(4) . . . .
C14 C15 C16 C17 2(3) . . . .
C32 C15 C16 C17 -140(2) . . . .
C14 C15 C16 C34 142(2) . . . .
C32 C15 C16 C34 0(2) . . . .
C34 C16 C17 C18 3(3) . . . .
C15 C16 C17 C18 139(2) . . . .
C34 C16 C17 C4 -139(2) . . . .
C15 C16 C17 C4 -3(3) . . . .
C3 C4 C17 C16 3(3) . . . .
C5 C4 C17 C16 144(2) . . . .
C3 C4 C17 C18 -142(2) . . . .
C5 C4 C17 C18 -1(2) . . . .
C16 C17 C18 C36 -2(3) . . . .
C4 C17 C18 C36 144.2(19) . . . .
C16 C17 C18 C19 -144(2) . . . .
C4 C17 C18 C19 2(2) . . . .
C36 C18 C19 C20 -2(3) . . . .
C17 C18 C19 C20 141(2) . . . .
C36 C18 C19 C5 -144.5(18) . . . .
C17 C18 C19 C5 -2(2) . . . .
C6 C5 C19 C20 2(3) . . . .
C4 C5 C19 C20 -140.6(19) . . . .
C6 C5 C19 C18 143(2) . . . .
C4 C5 C19 C18 1(2) . . . .
C18 C19 C20 C21 -140(2) . . . .
C5 C19 C20 C21 -3(3) . . . .
C18 C19 C20 C38 0(3) . . . .
C5 C19 C20 C38 137(2) . . . .
C6 C7 C21 C20 -4(4) . . . .
C8 C7 C21 C20 140(2) . . . .
C6 C7 C21 C22 -140(3) . . . .
C8 C7 C21 C22 5(4) . . . .
C19 C20 C21 C7 4(3) . . . .
C38 C20 C21 C7 -141(2) . . . .
C19 C20 C21 C22 144(2) . . . .
C38 C20 C21 C22 -1(3) . . . .
C7 C21 C22 C23 -3(4) . . . .
C20 C21 C22 C23 -142(3) . . . .
C7 C21 C22 C39 140(3) . . . .
C20 C21 C22 C39 1(3) . . . .
C21 C22 C23 C24 2(5) . . . .
C39 C22 C23 C24 -136(3) . . . .
C21 C22 C23 C42 140(3) . . . .
C39 C22 C23 C42 2(5) . . . .
C7 C8 C24 C23 5(4) . . . .
C9 C8 C24 C23 140(3) . . . .
C7 C8 C24 C25 -135(3) . . . .
C9 C8 C24 C25 1(4) . . . .
C22 C23 C24 C8 -3(5) . . . .
C42 C23 C24 C8 -146(3) . . . .
C22 C23 C24 C25 142(3) . . . .
C42 C23 C24 C25 -2(4) . . . .
C8 C24 C25 C26 0(5) . . . .
C23 C24 C25 C26 -143(3) . . . .
C8 C24 C25 C43 142(3) . . . .
C23 C24 C25 C43 -1(4) . . . .
C43 C25 C26 C27 -2(4) . . . .
C24 C25 C26 C27 137(3) . . . .
C43 C25 C26 C10 -138(2) . . . .
C24 C25 C26 C10 1(4) . . . .
C9 C10 C26 C25 -4(4) . . . .
C11 C10 C26 C25 146(2) . . . .
C9 C10 C26 C27 -145(2) . . . .
C11 C10 C26 C27 5(3) . . . .
C25 C26 C27 C45 -1(4) . . . .
C10 C26 C27 C45 138(2) . . . .
C25 C26 C27 C28 -141(3) . . . .
C10 C26 C27 C28 -2(3) . . . .
C12 C11 C28 C29 -1(4) . . . .
C10 C11 C28 C29 -140(2) . . . .
C12 C11 C28 C27 143(2) . . . .
C10 C11 C28 C27 5(3) . . . .
C45 C27 C28 C29 3(4) . . . .
C26 C27 C28 C29 144(2) . . . .
C45 C27 C28 C11 -142(2) . . . .
C26 C27 C28 C11 -2(3) . . . .
C11 C28 C29 C47 139(2) . . . .
C27 C28 C29 C47 -1(4) . . . .
C11 C28 C29 C30 0(4) . . . .
C27 C28 C29 C30 -140(2) . . . .
C14 C13 C30 C29 137(3) . . . .
C12 C13 C30 C29 -2(4) . . . .
C14 C13 C30 C31 0(4) . . . .
C12 C13 C30 C31 -139(3) . . . .
C28 C29 C30 C13 1(4) . . . .
C47 C29 C30 C13 -141(3) . . . .
C28 C29 C30 C31 143(2) . . . .
C47 C29 C30 C31 1(3) . . . .
C13 C30 C31 C32 0(4) . . . .
C29 C30 C31 C32 -142(2) . . . .
C13 C30 C31 C48 143(3) . . . .
C29 C30 C31 C48 1(3) . . . .
C30 C31 C32 C15 -1(4) . . . .
C48 C31 C32 C15 -140(2) . . . .
C30 C31 C32 C33 139(2) . . . .
C48 C31 C32 C33 1(3) . . . .
C14 C15 C32 C31 2(3) . . . .
C16 C15 C32 C31 144(2) . . . .
C14 C15 C32 C33 -143(2) . . . .
C16 C15 C32 C33 -1(2) . . . .
C31 C32 C33 C50 -2(3) . . . .
C15 C32 C33 C50 144(2) . . . .
C31 C32 C33 C34 -143(2) . . . .
C15 C32 C33 C34 2(2) . . . .
C17 C16 C34 C35 -1(3) . . . .
C15 C16 C34 C35 -141(2) . . . .
C17 C16 C34 C33 141(2) . . . .
C15 C16 C34 C33 1(2) . . . .
C50 C33 C34 C35 1(3) . . . .
C32 C33 C34 C35 141(2) . . . .
C50 C33 C34 C16 -142(2) . . . .
C32 C33 C34 C16 -2(2) . . . .
C16 C34 C35 C36 -1(3) . . . .
C33 C34 C35 C36 -140(2) . . . .
C16 C34 C35 C52 140(2) . . . .
C33 C34 C35 C52 2(3) . . . .
C19 C18 C36 C35 138.4(19) . . . .
C17 C18 C36 C35 -1(3) . . . .
C19 C18 C36 C37 2(3) . . . .
C17 C18 C36 C37 -137(2) . . . .
C34 C35 C36 C18 2(3) . . . .
C52 C35 C36 C18 -142.5(19) . . . .
C34 C35 C36 C37 145(2) . . . .
C52 C35 C36 C37 1(2) . . . .
C18 C36 C37 C38 0(3) . . . .
C35 C36 C37 C38 -141(2) . . . .
C18 C36 C37 C53 138(2) . . . .
C35 C36 C37 C53 -3(3) . . . .
C53 C37 C38 C20 -138(2) . . . .
C36 C37 C38 C20 -2(3) . . . .
C53 C37 C38 C39 3(4) . . . .
C36 C37 C38 C39 139(2) . . . .
C19 C20 C38 C37 2(3) . . . .
C21 C20 C38 C37 146(2) . . . .
C19 C20 C38 C39 -144(2) . . . .
C21 C20 C38 C39 0(3) . . . .
C23 C22 C39 C40 0(4) . . . .
C21 C22 C39 C40 -142(3) . . . .
C23 C22 C39 C38 141(3) . . . .
C21 C22 C39 C38 -1(3) . . . .
C37 C38 C39 C40 -7(4) . . . .
C20 C38 C39 C40 138(3) . . . .
C37 C38 C39 C22 -144(3) . . . .
C20 C38 C39 C22 1(3) . . . .
C22 C39 C40 C41 -1(4) . . . .
C38 C39 C40 C41 -136(3) . . . .
C22 C39 C40 C54 143(3) . . . .
C38 C39 C40 C54 8(4) . . . .
C39 C40 C41 C42 -1(4) . . . .
C54 C40 C41 C42 -147(3) . . . .
C39 C40 C41 C56 148(3) . . . .
C54 C40 C41 C56 2(3) . . . .
C56 C41 C42 C23 -139(3) . . . .
C40 C41 C42 C23 3(4) . . . .
C56 C41 C42 C43 -5(4) . . . .
C40 C41 C42 C43 137(3) . . . .
C22 C23 C42 C41 -4(4) . . . .
C24 C23 C42 C41 140(3) . . . .
C22 C23 C42 C43 -140(3) . . . .
C24 C23 C42 C43 4(3) . . . .
C26 C25 C43 C44 3(4) . . . .
C24 C25 C43 C44 -140(3) . . . .
C26 C25 C43 C42 147(3) . . . .
C24 C25 C43 C42 3(3) . . . .
C41 C42 C43 C44 5(4) . . . .
C23 C42 C43 C44 142(3) . . . .
C41 C42 C43 C25 -141(3) . . . .
C23 C42 C43 C25 -4(3) . . . .
C25 C43 C44 C45 -1(4) . . . .
C42 C43 C44 C45 -140(2) . . . .
C25 C43 C44 C57 136(3) . . . .
C42 C43 C44 C57 -3(4) . . . .
C26 C27 C45 C44 3(3) . . . .
C28 C27 C45 C44 138(2) . . . .
C26 C27 C45 C46 -139(2) . . . .
C28 C27 C45 C46 -3(3) . . . .
C43 C44 C45 C27 -2(4) . . . .
C57 C44 C45 C27 -144(2) . . . .
C43 C44 C45 C46 144(2) . . . .
C57 C44 C45 C46 1(3) . . . .
C27 C45 C46 C47 2(4) . . . .
C44 C45 C46 C47 -144(2) . . . .
C27 C45 C46 C58 144(2) . . . .
C44 C45 C46 C58 -2(3) . . . .
C58 C46 C47 C29 -138(3) . . . .
C45 C46 C47 C29 -1(4) . . . .
C58 C46 C47 C48 1(4) . . . .
C45 C46 C47 C48 139(2) . . . .
C28 C29 C47 C46 0(4) . . . .
C30 C29 C47 C46 143(3) . . . .
C28 C29 C47 C48 -144(2) . . . .
C30 C29 C47 C48 -2(3) . . . .
C32 C31 C48 C49 1(3) . . . .
C30 C31 C48 C49 -141(2) . . . .
C32 C31 C48 C47 141(2) . . . .
C30 C31 C48 C47 -2(3) . . . .
C46 C47 C48 C49 -4(3) . . . .
C29 C47 C48 C49 141(2) . . . .
C46 C47 C48 C31 -143(2) . . . .
C29 C47 C48 C31 2(3) . . . .
C31 C48 C49 C50 -2(3) . . . .
C47 C48 C49 C50 -137(2) . . . .
C31 C48 C49 C59 138(2) . . . .
C47 C48 C49 C59 3(3) . . . .
C34 C33 C50 C49 137(2) . . . .
C32 C33 C50 C49 1(3) . . . .
C34 C33 C50 C51 -2(3) . . . .
C32 C33 C50 C51 -138(2) . . . .
C48 C49 C50 C33 1(3) . . . .
C59 C49 C50 C33 -143(2) . . . .
C48 C49 C50 C51 144(2) . . . .
C59 C49 C50 C51 0(3) . . . .
C33 C50 C51 C52 1(3) . . . .
C49 C50 C51 C52 -143.3(19) . . . .
C33 C50 C51 C60 144(2) . . . .
C49 C50 C51 C60 0(2) . . . .
C60 C51 C52 C35 -136(2) . . . .
C50 C51 C52 C35 2(3) . . . .
C60 C51 C52 C53 1(3) . . . .
C50 C51 C52 C53 139(2) . . . .
C34 C35 C52 C51 -3(3) . . . .
C36 C35 C52 C51 141.9(19) . . . .
C34 C35 C52 C53 -143(2) . . . .
C36 C35 C52 C53 2(2) . . . .
C38 C37 C53 C54 -2(3) . . . .
C36 C37 C53 C54 -140(2) . . . .
C38 C37 C53 C52 143(2) . . . .
C36 C37 C53 C52 5(2) . . . .
C51 C52 C53 C54 -2(3) . . . .
C35 C52 C53 C54 140(2) . . . .
C51 C52 C53 C37 -146(2) . . . .
C35 C52 C53 C37 -4(2) . . . .
C37 C53 C54 C55 141(2) . . . .
C52 C53 C54 C55 2(3) . . . .
C37 C53 C54 C40 3(3) . . . .
C52 C53 C54 C40 -135(2) . . . .
C39 C40 C54 C53 -7(4) . . . .
C41 C40 C54 C53 143(2) . . . .
C39 C40 C54 C55 -150(3) . . . .
C41 C40 C54 C55 -1(3) . . . .
C53 C54 C55 C60 -1(4) . . . .
C40 C54 C55 C60 141(2) . . . .
C53 C54 C55 C56 -143(2) . . . .
C40 C54 C55 C56 0(3) . . . .
C42 C41 C56 C57 3(4) . . . .
C40 C41 C56 C57 -143(3) . . . .
C42 C41 C56 C55 144(3) . . . .
C40 C41 C56 C55 -2(3) . . . .
C54 C55 C56 C57 140(3) . . . .
C60 C55 C56 C57 1(4) . . . .
C54 C55 C56 C41 2(3) . . . .
C60 C55 C56 C41 -137(3) . . . .
C41 C56 C57 C44 -1(4) . . . .
C55 C56 C57 C44 -137(3) . . . .
C41 C56 C57 C58 136(3) . . . .
C55 C56 C57 C58 0(4) . . . .
C43 C44 C57 C56 1(4) . . . .
C45 C44 C57 C56 141(3) . . . .
C43 C44 C57 C58 -139(3) . . . .
C45 C44 C57 C58 0(3) . . . .
C47 C46 C58 C59 1(4) . . . .
C45 C46 C58 C59 -140(3) . . . .
C47 C46 C58 C57 144(3) . . . .
C45 C46 C58 C57 2(3) . . . .
C56 C57 C58 C59 0(5) . . . .
C44 C57 C58 C59 141(3) . . . .
C56 C57 C58 C46 -143(3) . . . .
C44 C57 C58 C46 -2(3) . . . .
C46 C58 C59 C60 136(3) . . . .
C57 C58 C59 C60 -1(4) . . . .
C46 C58 C59 C49 -2(4) . . . .
C57 C58 C59 C49 -139(2) . . . .
C48 C49 C59 C58 -1(3) . . . .
C50 C49 C59 C58 144(2) . . . .
C48 C49 C59 C60 -144(2) . . . .
C50 C49 C59 C60 0(2) . . . .
C54 C55 C60 C51 0(4) . . . .
C56 C55 C60 C51 137(2) . . . .
C54 C55 C60 C59 -139.0(18) . . . .
C56 C55 C60 C59 -2(4) . . . .
C52 C51 C60 C55 0(3) . . . .
C50 C51 C60 C55 -142(2) . . . .
C52 C51 C60 C59 142(2) . . . .
C50 C51 C60 C59 0(2) . . . .
C58 C59 C60 C55 2(4) . . . .
C49 C59 C60 C55 144(2) . . . .
C58 C59 C60 C51 -142(3) . . . .
C49 C59 C60 C51 0(2) . . . .
C74 C61 C62 C63 173.8(4) . . . .
C75 C61 C62 C63 -6.3(6) . . . .
C74 C61 C62 C67 -3.1(6) . . . .
C75 C61 C62 C67 176.7(4) . . . .
C61 C62 C63 C64 -177.1(5) . . . .
C67 C62 C63 C64 -0.1(7) . . . .
C62 C63 C64 C65 1.4(10) . . . .
C63 C64 C65 C66 -2.6(11) . . . .
C64 C65 C66 C67 2.4(11) . . . .
C65 C66 C67 C68 175.1(6) . . . .
C65 C66 C67 C62 -1.1(10) . . . .
C61 C62 C67 C68 0.7(7) . . . .
C63 C62 C67 C68 -176.5(4) . . . .
C61 C62 C67 C66 177.1(5) . . . .
C63 C62 C67 C66 -0.1(7) . . . .
C66 C67 C68 C69 -173.8(5) . . . .
C62 C67 C68 C69 2.5(7) . . . .
C67 C68 C69 C70 175.8(5) . . . .
C67 C68 C69 C74 -3.2(7) . . . .
C68 C69 C70 C71 -179.8(5) . . . .
C74 C69 C70 C71 -0.8(8) . . . .
C69 C70 C71 C72 -3.7(9) . . . .
C70 C71 C72 C73 7.4(8) . . . .
C71 C72 C73 C74 -6.3(7) . . . .
C62 C61 C74 C73 -177.8(4) . . . .
C75 C61 C74 C73 2.3(6) . . . .
C62 C61 C74 C69 2.5(6) . . . .
C75 C61 C74 C69 -177.4(3) . . . .
C72 C73 C74 C61 -178.2(4) . . . .
C72 C73 C74 C69 1.6(6) . . . .
C68 C69 C74 C61 0.6(6) . . . .
C70 C69 C74 C61 -178.3(4) . . . .
C68 C69 C74 C73 -179.1(4) . . . .
C70 C69 C74 C73 1.9(6) . . . .
C62 C61 C75 C76 -69.1(5) . . . .
C74 C61 C75 C76 110.8(4) . . . .
C62 C61 C75 C80 109.6(5) . . . .
C74 C61 C75 C80 -70.5(5) . . . .
C80 C75 C76 C77 -0.1(6) . . . .
C61 C75 C76 C77 178.5(3) . . . .
C75 C76 C77 C78 -1.2(6) . . . .
C76 C77 C78 C79 1.3(5) . . . .
C76 C77 C78 S1 -177.6(3) . . . .
O5 S1 C78 C79 -132.5(3) . . . .
O2 S1 C78 C79 107.5(3) . . . .
O3 S1 C78 C79 -13.5(3) . . . .
O5 S1 C78 C77 46.3(3) . . . .
O2 S1 C78 C77 -73.7(3) . . . .
O3 S1 C78 C77 165.3(2) . . . .
C77 C78 C79 C80 -0.1(5) . . . .
S1 C78 C79 C80 178.7(3) . . . .
C76 C75 C80 C79 1.4(6) . . . .
C61 C75 C80 C79 -177.3(3) . . . .
C78 C79 C80 C75 -1.2(6) . . . .
N59 C81 C82 C87 -33.9(3) . . . .
C94 C81 C82 C87 83.6(3) . . . .
C88 C81 C82 C87 -150.4(3) . . . .
N59 C81 C82 C83 146.5(2) . . . .
C94 C81 C82 C83 -96.0(3) . . . .
C88 C81 C82 C83 30.0(3) . . . .
C87 C82 C83 C84 -0.7(5) . . . .
C81 C82 C83 C84 178.9(3) . . . .
C82 C83 C84 C85 2.7(6) . . . .
C83 C84 C85 C86 -3.0(6) . . . .
C84 C85 C86 C87 1.4(7) . . . .
C83 C82 C87 C86 -0.9(5) . . . .
C81 C82 C87 C86 179.5(3) . . . .
C85 C86 C87 C82 0.5(6) . . . .
N59 C81 C88 C89 127.8(3) . . . .
C82 C81 C88 C89 -115.8(3) . . . .
C94 C81 C88 C89 10.4(4) . . . .
N59 C81 C88 C93 -55.1(3) . . . .
C82 C81 C88 C93 61.2(3) . . . .
C94 C81 C88 C93 -172.6(2) . . . .
C93 C88 C89 C90 -1.6(4) . . . .
C81 C88 C89 C90 175.5(3) . . . .
C88 C89 C90 C91 0.8(5) . . . .
C89 C90 C91 C92 0.2(5) . . . .
C90 C91 C92 C93 -0.4(5) . . . .
C91 C92 C93 C88 -0.4(5) . . . .
C89 C88 C93 C92 1.4(4) . . . .
C81 C88 C93 C92 -175.8(2) . . . .
N59 C81 C94 C95 141.8(3) . . . .
C82 C81 C94 C95 24.5(3) . . . .
C88 C81 C94 C95 -100.8(3) . . . .
N59 C81 C94 C99 -39.8(3) . . . .
C82 C81 C94 C99 -157.1(2) . . . .
C88 C81 C94 C99 77.6(3) . . . .
C99 C94 C95 C96 -1.0(5) . . . .
C81 C94 C95 C96 177.5(3) . . . .
C94 C95 C96 C97 2.1(6) . . . .
C95 C96 C97 C98 -1.9(7) . . . .
C96 C97 C98 C99 0.5(6) . . . .
C95 C94 C99 C98 -0.3(4) . . . .
C81 C94 C99 C98 -178.8(3) . . . .
C97 C98 C99 C94 0.6(5) . . . .
C100 C101 C102 C103 176.8(12) . . . .
C101 C102 C103 C104 -164.9(12) . . . .
C102 C103 C104 C105 97(3) . . . .
